data_7157694
loop_
_publ_author_name
'Chan, Chieh-Kai'
'Lai, Chien-Yu'
'Wang, Cheng-Chung'

_publ_section_title
;
 TMSOTf-catalyzed synthesis of substituted quinazolines using
 hexamethyldisilazane as a nitrogen source under neat and microwave
 irradiation conditions.
;
_journal_issue 36
_journal_name_full 'Organic &amp; biomolecular chemistry'
_journal_page_first 7201
_journal_page_last 7212
_journal_paper_doi 10.1039/d0ob01507e
_journal_volume 18
_journal_year 2020
_chemical_formula_moiety 'C23 H20 N2 O3'
_chemical_formula_sum 'C23 H20 N2 O3'
_chemical_formula_weight 372.41
_space_group_crystal_system orthorhombic
_space_group_IT_number 61
_space_group_name_Hall '-P 2ac 2ab'
_space_group_name_H-M_alt 'P b c a'
_atom_sites_solution_hydrogens geom
_audit_creation_method SHELXL-2018/3
_audit_update_record
;
2020-04-14 deposited with the CCDC.	2020-08-31 downloaded from the CCDC.
;
_cell_angle_alpha 90
_cell_angle_beta 90
_cell_angle_gamma 90
_cell_formula_units_Z 8
_cell_length_a 14.2321(7)
_cell_length_b 13.7476(6)
_cell_length_c 19.4973(9)
_cell_measurement_reflns_used 9962
_cell_measurement_temperature 100.0(2)
_cell_measurement_theta_max 28.46
_cell_measurement_theta_min 2.31
_cell_volume 3814.8(3)
_computing_cell_refinement 'SAINT V8.40A (Bruker Nano, Inc., 2019)'
_computing_data_collection 'Bruker Instrument Service v2012.12.0.3'
_computing_data_reduction 'SAINT V8.40A (Bruker Nano, Inc., 2019)'
_computing_molecular_graphics 'shelXle (C.B. Huebschle, rev 958)'
_computing_publication_material 'WinGX publication routines (Farrugia, 2014)'
_computing_structure_refinement 'SHELXL-2018/3 (Sheldrick, 2018)'
_computing_structure_solution 'SHELXT 2014/5 (Sheldrick, 2014)'
_diffrn_ambient_temperature 100.0(2)
_diffrn_measured_fraction_theta_full 1.000
_diffrn_measured_fraction_theta_max 1.000
_diffrn_measurement_device_type 'Bruker APEX-II CCD'
_diffrn_measurement_method '\f and \w scans'
_diffrn_radiation_type MoK\a
_diffrn_radiation_wavelength 0.71073
_diffrn_reflns_av_R_equivalents 0.1218
_diffrn_reflns_av_unetI/netI 0.0363
_diffrn_reflns_Laue_measured_fraction_full 1.000
_diffrn_reflns_Laue_measured_fraction_max 1.000
_diffrn_reflns_limit_h_max 18
_diffrn_reflns_limit_h_min -17
_diffrn_reflns_limit_k_max 17
_diffrn_reflns_limit_k_min -17
_diffrn_reflns_limit_l_max 24
_diffrn_reflns_limit_l_min -24
_diffrn_reflns_number 103031
_diffrn_reflns_point_group_measured_fraction_full 1.000
_diffrn_reflns_point_group_measured_fraction_max 1.000
_diffrn_reflns_theta_full 25.242
_diffrn_reflns_theta_max 27.103
_diffrn_reflns_theta_min 2.309
_exptl_absorpt_coefficient_mu 0.087
_exptl_absorpt_correction_T_max 1
_exptl_absorpt_correction_T_min 0.7376
_exptl_absorpt_correction_type numerical
_exptl_absorpt_process_details 'Bruker SADABS, 1996'
_exptl_crystal_colour colourless
_exptl_crystal_density_diffrn 1.297
_exptl_crystal_density_meas ?
_exptl_crystal_density_method 'not measured'
_exptl_crystal_description plate
_exptl_crystal_F_000 1568
_exptl_crystal_size_max 0.307
_exptl_crystal_size_mid 0.238
_exptl_crystal_size_min 0.120
_refine_diff_density_max 0.297
_refine_diff_density_min -0.216
_refine_diff_density_rms 0.050
_refine_ls_extinction_coef 0.0078(7)
_refine_ls_extinction_expression Fc^*^=kFc[1+0.001xFc^2^\l^3^/sin(2\q)]^-1/4^
_refine_ls_extinction_method 'SHELXL-2018/3 (Sheldrick 2018)'
_refine_ls_goodness_of_fit_ref 1.076
_refine_ls_hydrogen_treatment constr
_refine_ls_matrix_type full
_refine_ls_number_parameters 257
_refine_ls_number_reflns 4210
_refine_ls_number_restraints 0
_refine_ls_restrained_S_all 1.076
_refine_ls_R_factor_all 0.0608
_refine_ls_R_factor_gt 0.0389
_refine_ls_shift/su_max 0.000
_refine_ls_shift/su_mean 0.000
_refine_ls_structure_factor_coef Fsqd
_refine_ls_weighting_details 'w=1/[\s^2^(Fo^2^)+(0.0324P)^2^+2.2681P] where P=(Fo^2^+2Fc^2^)/3'
_refine_ls_weighting_scheme calc
_refine_ls_wR_factor_gt 0.0879
_refine_ls_wR_factor_ref 0.1031
_reflns_Friedel_coverage 0.000
_reflns_number_gt 3215
_reflns_number_total 4210
_reflns_threshold_expression 'I > 2\s(I)'
_cod_data_source_file d0ob01507e2.cif
_cod_data_source_block i17856
_cod_depositor_comments
;
The following automatic conversions were performed:

data item '_exptl_crystal_density_meas' value 'none' was changed to
'?' -- the value is perceived as not measured.

Automatic conversion script
Id: cif_fix_values 7556 2019-12-06 15:28:31Z antanas 

 Adding full bibliography for 7157689--7157694.cif.
;
_cod_database_code 7157694
_shelx_shelxl_version_number 2018/3
_shelx_space_group_comment
;
The symmetry employed for this shelxl refinement is uniquely defined
by the following loop, which should always be used as a source of
symmetry information in preference to the above space-group names.
They are only intended as comments.
;
_shelx_estimated_absorpt_t_min 0.974
_shelx_estimated_absorpt_t_max 0.990

loop_
_space_group_symop_operation_xyz
'x, y, z'
'-x+1/2, -y, z+1/2'
'-x, y+1/2, -z+1/2'
'x+1/2, -y+1/2, -z'
'-x, -y, -z'
'x-1/2, y, -z-1/2'
'x, -y-1/2, z-1/2'
'-x-1/2, y-1/2, z'

loop_
_atom_site_label
_atom_site_type_symbol
_atom_site_fract_x
_atom_site_fract_y
_atom_site_fract_z
_atom_site_U_iso_or_equiv
_atom_site_adp_type
_atom_site_occupancy
_atom_site_site_symmetry_order
_atom_site_calc_flag
_atom_site_refinement_flags_posn
_atom_site_refinement_flags_adp
_atom_site_refinement_flags_occupancy
_atom_site_disorder_assembly
_atom_site_disorder_group
O1 O 0.76296(8) 0.58490(8) 0.27222(5) 0.0250(3) Uani 1 1 d . . . . .
O2 O 0.90501(7) 0.58598(7) 0.36036(5) 0.0191(2) Uani 1 1 d . . . . .
O3 O 0.88830(7) 0.51320(8) 0.48691(5) 0.0196(2) Uani 1 1 d . . . . .
N1 N 0.55976(8) 0.37758(8) 0.50442(6) 0.0158(3) Uani 1 1 d . . . . .
N2 N 0.49284(8) 0.41208(9) 0.39461(6) 0.0170(3) Uani 1 1 d . . . . .
C1 C 0.56159(10) 0.41614(10) 0.43996(7) 0.0151(3) Uani 1 1 d . . . . .
C2 C 0.48279(10) 0.33226(10) 0.52490(7) 0.0158(3) Uani 1 1 d . . . . .
C3 C 0.40152(10) 0.32716(10) 0.48196(7) 0.0162(3) Uani 1 1 d . . . . .
C4 C 0.31421(10) 0.28564(10) 0.50065(8) 0.0196(3) Uani 1 1 d . . . . .
H4 H 0.305554 0.260682 0.545647 0.024 Uiso 1 1 calc R U . . .
C5 C 0.24213(10) 0.28125(11) 0.45422(8) 0.0216(3) Uani 1 1 d . . . . .
H5 H 0.184154 0.252117 0.466917 0.026 Uiso 1 1 calc R U . . .
C6 C 0.25341(11) 0.31971(11) 0.38766(8) 0.0229(3) Uani 1 1 d . . . . .
H6 H 0.203261 0.315247 0.355656 0.028 Uiso 1 1 calc R U . . .
C7 C 0.33584(10) 0.36340(11) 0.36866(8) 0.0211(3) Uani 1 1 d . . . . .
H7 H 0.342179 0.390294 0.324021 0.025 Uiso 1 1 calc R U . . .
C8 C 0.41155(10) 0.36849(10) 0.41551(7) 0.0168(3) Uani 1 1 d . . . . .
C9 C 0.65139(10) 0.46234(10) 0.41946(7) 0.0157(3) Uani 1 1 d . . . . .
C10 C 0.66082(10) 0.50158(10) 0.35393(7) 0.0180(3) Uani 1 1 d . . . . .
H10 H 0.609811 0.499219 0.322548 0.022 Uiso 1 1 calc R U . . .
C11 C 0.74518(10) 0.54409(10) 0.33487(7) 0.0179(3) Uani 1 1 d . . . . .
C12 C 0.82027(10) 0.54712(10) 0.38092(7) 0.0163(3) Uani 1 1 d . . . . .
C13 C 0.81032(10) 0.50722(10) 0.44640(7) 0.0158(3) Uani 1 1 d . . . . .
C14 C 0.72585(9) 0.46499(10) 0.46578(7) 0.0161(3) Uani 1 1 d . . . . .
H14 H 0.718844 0.438061 0.510361 0.019 Uiso 1 1 calc R U . . .
C15 C 0.48985(10) 0.28637(10) 0.59371(7) 0.0167(3) Uani 1 1 d . . . . .
C16 C 0.53518(10) 0.33756(11) 0.64614(8) 0.0190(3) Uani 1 1 d . . . . .
H16 H 0.557185 0.401731 0.637849 0.023 Uiso 1 1 calc R U . . .
C17 C 0.54831(11) 0.29570(11) 0.70995(8) 0.0212(3) Uani 1 1 d . . . . .
H17 H 0.578462 0.331421 0.745377 0.025 Uiso 1 1 calc R U . . .
C18 C 0.51730(11) 0.20112(11) 0.72227(8) 0.0219(3) Uani 1 1 d . . . . .
H18 H 0.525937 0.172397 0.766132 0.026 Uiso 1 1 calc R U . . .
C19 C 0.47380(11) 0.14914(11) 0.67024(8) 0.0231(3) Uani 1 1 d . . . . .
H19 H 0.453412 0.084347 0.678345 0.028 Uiso 1 1 calc R U . . .
C20 C 0.45991(11) 0.19144(11) 0.60629(8) 0.0209(3) Uani 1 1 d . . . . .
H20 H 0.429851 0.155476 0.570945 0.025 Uiso 1 1 calc R U . . .
C21 C 0.68693(13) 0.58943(15) 0.22510(9) 0.0356(4) Uani 1 1 d . . . . .
H21A H 0.708108 0.620143 0.182451 0.053 Uiso 1 1 calc R U . . .
H21B H 0.635728 0.627806 0.245033 0.053 Uiso 1 1 calc R U . . .
H21C H 0.664518 0.523478 0.215299 0.053 Uiso 1 1 calc R U . . .
C22 C 0.92109(12) 0.68140(11) 0.38714(8) 0.0262(4) Uani 1 1 d . . . . .
H22A H 0.982365 0.705106 0.371446 0.039 Uiso 1 1 calc R U . . .
H22B H 0.920262 0.679109 0.437370 0.039 Uiso 1 1 calc R U . . .
H22C H 0.871641 0.725379 0.370939 0.039 Uiso 1 1 calc R U . . .
C23 C 0.88220(11) 0.47265(11) 0.55422(7) 0.0208(3) Uani 1 1 d . . . . .
H23A H 0.867450 0.403179 0.550940 0.031 Uiso 1 1 calc R U . . .
H23B H 0.832572 0.505878 0.580012 0.031 Uiso 1 1 calc R U . . .
H23C H 0.942399 0.481089 0.577889 0.031 Uiso 1 1 calc R U . . .

loop_
_atom_site_aniso_label
_atom_site_aniso_U_11
_atom_site_aniso_U_22
_atom_site_aniso_U_33
_atom_site_aniso_U_23
_atom_site_aniso_U_13
_atom_site_aniso_U_12
O1 0.0223(6) 0.0363(6) 0.0162(5) 0.0067(5) -0.0008(4) -0.0080(5)
O2 0.0166(5) 0.0202(5) 0.0204(5) -0.0020(4) 0.0036(4) -0.0045(4)
O3 0.0147(5) 0.0261(6) 0.0180(5) 0.0023(4) -0.0024(4) -0.0036(4)
N1 0.0143(6) 0.0158(6) 0.0172(6) -0.0009(5) 0.0010(5) 0.0003(5)
N2 0.0151(6) 0.0173(6) 0.0187(6) -0.0019(5) 0.0002(5) -0.0003(5)
C1 0.0145(6) 0.0138(6) 0.0171(7) -0.0011(5) 0.0011(5) 0.0020(5)
C2 0.0157(7) 0.0137(6) 0.0180(7) -0.0032(5) 0.0017(5) 0.0012(5)
C3 0.0154(7) 0.0138(7) 0.0194(7) -0.0024(5) 0.0016(5) 0.0008(5)
C4 0.0176(7) 0.0180(7) 0.0232(7) -0.0009(6) 0.0025(6) -0.0004(6)
C5 0.0149(7) 0.0195(7) 0.0303(8) -0.0021(6) 0.0012(6) -0.0022(6)
C6 0.0167(7) 0.0236(8) 0.0285(8) -0.0036(6) -0.0048(6) 0.0002(6)
C7 0.0190(7) 0.0224(7) 0.0220(8) -0.0008(6) -0.0027(6) 0.0007(6)
C8 0.0148(7) 0.0152(7) 0.0204(7) -0.0026(6) 0.0010(6) 0.0016(5)
C9 0.0152(7) 0.0143(6) 0.0177(7) -0.0016(5) 0.0015(5) 0.0005(5)
C10 0.0164(7) 0.0204(7) 0.0174(7) -0.0016(6) -0.0015(6) -0.0008(6)
C11 0.0204(7) 0.0184(7) 0.0151(7) 0.0007(6) 0.0012(6) -0.0008(6)
C12 0.0145(7) 0.0157(7) 0.0186(7) -0.0020(5) 0.0038(5) -0.0015(5)
C13 0.0141(7) 0.0156(7) 0.0177(7) -0.0022(5) -0.0009(5) 0.0005(5)
C14 0.0158(7) 0.0164(7) 0.0161(7) -0.0003(5) 0.0013(5) 0.0005(5)
C15 0.0131(7) 0.0193(7) 0.0178(7) -0.0005(6) 0.0023(5) 0.0005(5)
C16 0.0170(7) 0.0190(7) 0.0211(7) -0.0015(6) 0.0020(6) -0.0021(6)
C17 0.0206(7) 0.0247(8) 0.0185(7) -0.0025(6) -0.0006(6) -0.0021(6)
C18 0.0228(8) 0.0248(8) 0.0181(7) 0.0022(6) 0.0012(6) -0.0002(6)
C19 0.0255(8) 0.0199(7) 0.0239(8) 0.0030(6) -0.0002(6) -0.0038(6)
C20 0.0218(8) 0.0199(7) 0.0208(7) -0.0022(6) -0.0010(6) -0.0038(6)
C21 0.0308(9) 0.0548(12) 0.0212(8) 0.0126(8) -0.0059(7) -0.0088(8)
C22 0.0291(8) 0.0233(8) 0.0261(8) -0.0032(6) 0.0021(7) -0.0104(7)
C23 0.0197(7) 0.0253(8) 0.0173(7) 0.0011(6) -0.0022(6) -0.0017(6)

loop_
_atom_type_symbol
_atom_type_description
_atom_type_scat_dispersion_real
_atom_type_scat_dispersion_imag
_atom_type_scat_source
C C 0.0033 0.0016 'International Tables Vol C Tables 4.2.6.8 and 6.1.1.4'
H H 0.0000 0.0000 'International Tables Vol C Tables 4.2.6.8 and 6.1.1.4'
N N 0.0061 0.0033 'International Tables Vol C Tables 4.2.6.8 and 6.1.1.4'
O O 0.0106 0.0060 'International Tables Vol C Tables 4.2.6.8 and 6.1.1.4'

loop_
_geom_angle_atom_site_label_1
_geom_angle_atom_site_label_2
_geom_angle_atom_site_label_3
_geom_angle
_geom_angle_site_symmetry_1
_geom_angle_site_symmetry_3
_geom_angle_publ_flag
C11 O1 C21 117.04(12) . . ?
C12 O2 C22 112.90(11) . . ?
C13 O3 C23 117.32(11) . . ?
C2 N1 C1 118.49(12) . . ?
C1 N2 C8 116.54(12) . . ?
N2 C1 N1 125.91(13) . . ?
N2 C1 C9 118.47(12) . . ?
N1 C1 C9 115.56(12) . . ?
N1 C2 C3 121.12(13) . . ?
N1 C2 C15 114.62(13) . . ?
C3 C2 C15 124.24(13) . . ?
C4 C3 C8 118.95(13) . . ?
C4 C3 C2 125.40(13) . . ?
C8 C3 C2 115.65(12) . . ?
C5 C4 C3 120.34(14) . . ?
C5 C4 H4 119.8 . . ?
C3 C4 H4 119.8 . . ?
C4 C5 C6 120.43(14) . . ?
C4 C5 H5 119.8 . . ?
C6 C5 H5 119.8 . . ?
C7 C6 C5 120.73(14) . . ?
C7 C6 H6 119.6 . . ?
C5 C6 H6 119.6 . . ?
C6 C7 C8 119.99(14) . . ?
C6 C7 H7 120.0 . . ?
C8 C7 H7 120.0 . . ?
N2 C8 C7 118.34(13) . . ?
N2 C8 C3 122.17(13) . . ?
C7 C8 C3 119.48(13) . . ?
C14 C9 C10 120.74(13) . . ?
C14 C9 C1 119.50(12) . . ?
C10 C9 C1 119.76(13) . . ?
C11 C10 C9 119.51(13) . . ?
C11 C10 H10 120.2 . . ?
C9 C10 H10 120.2 . . ?
O1 C11 C10 124.93(13) . . ?
O1 C11 C12 114.86(12) . . ?
C10 C11 C12 120.20(13) . . ?
O2 C12 C11 119.61(12) . . ?
O2 C12 C13 120.44(13) . . ?
C11 C12 C13 119.90(13) . . ?
O3 C13 C14 124.89(13) . . ?
O3 C13 C12 115.03(12) . . ?
C14 C13 C12 120.08(13) . . ?
C13 C14 C9 119.57(13) . . ?
C13 C14 H14 120.2 . . ?
C9 C14 H14 120.2 . . ?
C20 C15 C16 118.89(13) . . ?
C20 C15 C2 122.38(13) . . ?
C16 C15 C2 118.52(13) . . ?
C17 C16 C15 120.68(14) . . ?
C17 C16 H16 119.7 . . ?
C15 C16 H16 119.7 . . ?
C16 C17 C18 120.02(14) . . ?
C16 C17 H17 120.0 . . ?
C18 C17 H17 120.0 . . ?
C19 C18 C17 119.74(14) . . ?
C19 C18 H18 120.1 . . ?
C17 C18 H18 120.1 . . ?
C18 C19 C20 120.26(14) . . ?
C18 C19 H19 119.9 . . ?
C20 C19 H19 119.9 . . ?
C19 C20 C15 120.39(14) . . ?
C19 C20 H20 119.8 . . ?
C15 C20 H20 119.8 . . ?
O1 C21 H21A 109.5 . . ?
O1 C21 H21B 109.5 . . ?
H21A C21 H21B 109.5 . . ?
O1 C21 H21C 109.5 . . ?
H21A C21 H21C 109.5 . . ?
H21B C21 H21C 109.5 . . ?
O2 C22 H22A 109.5 . . ?
O2 C22 H22B 109.5 . . ?
H22A C22 H22B 109.5 . . ?
O2 C22 H22C 109.5 . . ?
H22A C22 H22C 109.5 . . ?
H22B C22 H22C 109.5 . . ?
O3 C23 H23A 109.5 . . ?
O3 C23 H23B 109.5 . . ?
H23A C23 H23B 109.5 . . ?
O3 C23 H23C 109.5 . . ?
H23A C23 H23C 109.5 . . ?
H23B C23 H23C 109.5 . . ?

loop_
_geom_bond_atom_site_label_1
_geom_bond_atom_site_label_2
_geom_bond_distance
_geom_bond_site_symmetry_2
_geom_bond_publ_flag
O1 C11 1.3677(17) . ?
O1 C21 1.4209(19) . ?
O2 C12 1.3786(16) . ?
O2 C22 1.4303(18) . ?
O3 C13 1.3647(16) . ?
O3 C23 1.4284(17) . ?
N1 C2 1.3219(18) . ?
N1 C1 1.3644(18) . ?
N2 C1 1.3200(18) . ?
N2 C8 1.3652(18) . ?
C1 C9 1.4820(19) . ?
C2 C3 1.4296(19) . ?
C2 C15 1.486(2) . ?
C3 C4 1.4152(19) . ?
C3 C8 1.422(2) . ?
C4 C5 1.370(2) . ?
C4 H4 0.9500 . ?
C5 C6 1.410(2) . ?
C5 H5 0.9500 . ?
C6 C7 1.369(2) . ?
C6 H6 0.9500 . ?
C7 C8 1.414(2) . ?
C7 H7 0.9500 . ?
C9 C14 1.3929(19) . ?
C9 C10 1.393(2) . ?
C10 C11 1.386(2) . ?
C10 H10 0.9500 . ?
C11 C12 1.396(2) . ?
C12 C13 1.397(2) . ?
C13 C14 1.3876(19) . ?
C14 H14 0.9500 . ?
C15 C20 1.395(2) . ?
C15 C16 1.399(2) . ?
C16 C17 1.383(2) . ?
C16 H16 0.9500 . ?
C17 C18 1.394(2) . ?
C17 H17 0.9500 . ?
C18 C19 1.387(2) . ?
C18 H18 0.9500 . ?
C19 C20 1.390(2) . ?
C19 H19 0.9500 . ?
C20 H20 0.9500 . ?
C21 H21A 0.9800 . ?
C21 H21B 0.9800 . ?
C21 H21C 0.9800 . ?
C22 H22A 0.9800 . ?
C22 H22B 0.9800 . ?
C22 H22C 0.9800 . ?
C23 H23A 0.9800 . ?
C23 H23B 0.9800 . ?
C23 H23C 0.9800 . ?
